data_7126878
loop_
_publ_author_name
'Han, Xu'
'Retailleau, Pascal'
'Gandon, Vincent'
'Voituriez, Arnaud'

_publ_section_title
;
 Enantioselective gold(i)-catalyzed cyclization/intermolecular
 nucleophilic additions of 1,5-enyne derivatives.
;
_journal_issue 66
_journal_name_full 'Chemical communications (Cambridge, England)'
_journal_page_first 9457
_journal_page_last 9460
_journal_paper_doi 10.1039/d0cc00914h
_journal_volume 56
_journal_year 2020
_chemical_absolute_configuration ad
_chemical_formula_moiety 'C22 H26 O3'
_chemical_formula_sum 'C22 H26 O3'
_chemical_formula_weight 338.43
_chemical_name_systematic (R)-1-methoxy-4-(5-(2-(4-methoxyphenoxy)propan-2-yl)cyclopent-1-en-1-yl)benzene
_space_group_crystal_system monoclinic
_space_group_IT_number 4
_space_group_name_Hall 'P 2yb'
_space_group_name_H-M_alt 'P 1 21 1'
_atom_sites_solution_hydrogens geom
_atom_sites_solution_primary dual
_atom_sites_solution_secondary difmap
_audit_creation_method SHELXL-2018/3
_audit_update_record
;
2020-01-20 deposited with the CCDC.	2020-07-09 downloaded from the CCDC.
;
_cell_angle_alpha 90
_cell_angle_beta 92.530(7)
_cell_angle_gamma 90
_cell_formula_units_Z 2
_cell_length_a 7.7307(3)
_cell_length_b 5.8517(2)
_cell_length_c 20.5811(14)
_cell_measurement_reflns_used 4270
_cell_measurement_temperature 233(2)
_cell_measurement_theta_max 72.1
_cell_measurement_theta_min 2.1
_cell_volume 930.13(8)
_computing_cell_refinement
;
CrystalClear-SM Expert 2.0 r16 (Rigaku, 2014)
;
_computing_data_collection
;
CrystalClear-SM Expert 2.0 r16 (Rigaku, 2014)
;
_computing_data_reduction
;
CrystalClear-SM Expert 2.0 r16 (Rigaku, 2014)
;
_computing_structure_refinement 'SHELXL-2018/3 (Sheldrick, 2015b)'
_computing_structure_solution 'SHELXT (Sheldrick, 2015a)'
_diffrn_ambient_temperature 233(2)
_diffrn_detector 'Rigaku Rapid2 curved Image plate'
_diffrn_detector_area_resol_mean 10.0000
_diffrn_measured_fraction_theta_full 0.993
_diffrn_measured_fraction_theta_max 0.993
_diffrn_measurement_details
;
scan:
	Number of images: 45
	           Slice: 20.0000 - 200.0000
	     Image width: 4.0000
	        Exp time: 300.0000
	   Rotation axis: Omega
	           Omega: 0.0000
	             Chi: 54.0000
	             Phi: 180.0000
	             XTD: 127.4000
	          2theta: 0.0000
scan:
	Number of images: 45
	           Slice: 20.0000 - 200.0000
	     Image width: 4.0000
	        Exp time: 300.0000
	   Rotation axis: Omega
	           Omega: 0.0000
	             Chi: 54.0000
	             Phi: 90.0000
	             XTD: 127.4000
	          2theta: 0.0000
scan:
	Number of images: 45
	           Slice: 20.0000 - 200.0000
	     Image width: 4.0000
	        Exp time: 300.0000
	   Rotation axis: Omega
	           Omega: 0.0000
	             Chi: 0.0000
	             Phi: 180.0000
	             XTD: 127.4000
	          2theta: 0.0000
scan:
	Number of images: 45
	           Slice: 20.0000 - 200.0000
	     Image width: 4.0000
	        Exp time: 300.0000
	   Rotation axis: Omega
	           Omega: 0.0000
	             Chi: 54.0000
	             Phi: 0.0000
	             XTD: 127.4000
	          2theta: 0.0000
scan:
	Number of images: 8
	           Slice: 149.0000 - 181.0000
	     Image width: 4.0000
	        Exp time: 300.0000
	   Rotation axis: Omega
	           Omega: 0.0000
	             Chi: 0.0000
	             Phi: 90.0000
	             XTD: 127.4000
	          2theta: 0.0000
scan:
	Number of images: 5
	           Slice: 167.0000 - 188.0000
	     Image width: 4.0000
	        Exp time: 300.0000
	   Rotation axis: Omega
	           Omega: 0.0000
	             Chi: 54.0000
	             Phi: 270.0000
	             XTD: 127.4000
	          2theta: 0.0000

;
_diffrn_measurement_device
;
Crystal Goniometer chi-partial
;
_diffrn_measurement_device_type
;
Rigaku mm007HF spider
;
_diffrn_measurement_method 'profile data from \w-scans'
_diffrn_measurement_specimen_support Fiber
_diffrn_orient_matrix_type FS_PROCESS
_diffrn_orient_matrix_UB_11 -0.055547
_diffrn_orient_matrix_UB_12 0.017981
_diffrn_orient_matrix_UB_13 -0.044512
_diffrn_orient_matrix_UB_21 0.110901
_diffrn_orient_matrix_UB_22 0.062020
_diffrn_orient_matrix_UB_23 -0.015993
_diffrn_orient_matrix_UB_31 0.037159
_diffrn_orient_matrix_UB_32 -0.158220
_diffrn_orient_matrix_UB_33 -0.011328
_diffrn_radiation_monochromator 'Osmic CMF Confocal mirrors'
_diffrn_radiation_type CuK\a
_diffrn_radiation_wavelength 1.54187
_diffrn_reflns_av_R_equivalents 0.0388
_diffrn_reflns_av_unetI/netI 0.0344
_diffrn_reflns_Laue_measured_fraction_full 0.993
_diffrn_reflns_Laue_measured_fraction_max 0.993
_diffrn_reflns_limit_h_max 8
_diffrn_reflns_limit_h_min -9
_diffrn_reflns_limit_k_max 7
_diffrn_reflns_limit_k_min -6
_diffrn_reflns_limit_l_max 24
_diffrn_reflns_limit_l_min -24
_diffrn_reflns_number 9355
_diffrn_reflns_point_group_measured_fraction_full 0.929
_diffrn_reflns_point_group_measured_fraction_max 0.927
_diffrn_reflns_theta_full 67.687
_diffrn_reflns_theta_max 68.248
_diffrn_reflns_theta_min 2.149
_diffrn_source 'Rotating Anode'
_exptl_absorpt_coefficient_mu 0.625
_exptl_absorpt_correction_T_max 1.000
_exptl_absorpt_correction_T_min 0.755
_exptl_absorpt_correction_type multi-scan
_exptl_absorpt_process_details 'Reqab (Rigaku-Higashi, 1998)'
_exptl_crystal_colour colourless
_exptl_crystal_density_diffrn 1.208
_exptl_crystal_description plate
_exptl_crystal_F_000 364
_exptl_crystal_recrystallization_method 'Re-crystallisation from solvent: dichloromethane and n-heptane'
_exptl_crystal_size_max 0.58
_exptl_crystal_size_mid 0.51
_exptl_crystal_size_min 0.10
_refine_diff_density_max 0.151
_refine_diff_density_min -0.143
_refine_diff_density_rms 0.034
_refine_ls_abs_structure_details
;
 Flack x determined using 1095 quotients [(I+)-(I-)]/[(I+)+(I-)]
 (Parsons, Flack and Wagner, Acta Cryst. B69 (2013) 249-259).
;
_refine_ls_abs_structure_Flack 0.01(7)
_refine_ls_extinction_method none
_refine_ls_goodness_of_fit_ref 1.127
_refine_ls_hydrogen_treatment constr
_refine_ls_matrix_type full
_refine_ls_number_parameters 230
_refine_ls_number_reflns 3148
_refine_ls_number_restraints 1
_refine_ls_restrained_S_all 1.126
_refine_ls_R_factor_all 0.0382
_refine_ls_R_factor_gt 0.0329
_refine_ls_shift/su_max 0.001
_refine_ls_shift/su_mean 0.000
_refine_ls_structure_factor_coef Fsqd
_refine_ls_weighting_details 'w=1/[\s^2^(Fo^2^)+(0.0506P)^2^+0.0191P] where P=(Fo^2^+2Fc^2^)/3'
_refine_ls_weighting_scheme calc
_refine_ls_wR_factor_gt 0.0830
_refine_ls_wR_factor_ref 0.0912
_reflns_Friedel_coverage 0.687
_reflns_Friedel_fraction_full 0.849
_reflns_Friedel_fraction_max 0.845
_reflns_number_gt 2849
_reflns_number_total 3157
_reflns_threshold_expression 'I > 2\s(I)'
_cod_data_source_file d0cc00914h2.cif
_cod_data_source_block XA-1033
_cod_depositor_comments
;
The following automatic conversions were performed:

data item '_exptl_absorpt_correction_type' value 'Multi-scan' was
changed to 'multi-scan' in accordance with the
/home/data/users/saulius/crontab/automatic-downloads/rss-feeds/RSC/lib/dictionaries/cif_core.dic
dictionary named 'cif_core.dic' version 2.4.2 last updated on
2011-04-26.

Automatic conversion script
Id: cif_fix_values 7556 2019-12-06 15:28:31Z antanas 

 Adding full bibliography for 7126878.cif.
;
_cod_original_sg_symbol_H-M 'P 21'
_cod_database_code 7126878
_shelx_space_group_comment
;
The symmetry employed for this shelxl refinement is uniquely defined
by the following loop, which should always be used as a source of
symmetry information in preference to the above space-group names.
They are only intended as comments.
;

loop_
_space_group_symop_operation_xyz
'x, y, z'
'-x, y+1/2, -z'

loop_
_atom_site_label
_atom_site_type_symbol
_atom_site_fract_x
_atom_site_fract_y
_atom_site_fract_z
_atom_site_U_iso_or_equiv
_atom_site_adp_type
_atom_site_occupancy
_atom_site_site_symmetry_order
_atom_site_calc_flag
_atom_site_refinement_flags_posn
_atom_site_refinement_flags_adp
_atom_site_refinement_flags_occupancy
_atom_site_disorder_assembly
_atom_site_disorder_group
O1 O 0.83432(16) 0.5846(3) 0.65787(6) 0.0506(4) Uani 1 1 d . . . . .
C1 C 0.8525(2) 0.5342(4) 0.76971(9) 0.0448(5) Uani 1 1 d . . . . .
H1 H 0.843767 0.702421 0.773631 0.054 Uiso 1 1 calc R U . . .
O2 O 0.69916(19) 0.5364(4) 0.39235(7) 0.0689(5) Uani 1 1 d . . . . .
C2 C 1.0471(3) 0.4661(5) 0.76801(11) 0.0593(7) Uani 1 1 d . . . . .
H2A H 1.077107 0.426853 0.723606 0.071 Uiso 1 1 calc R U . . .
H2AB H 1.121077 0.592750 0.783388 0.071 Uiso 1 1 calc R U . . .
C3 C 1.0714(3) 0.2598(6) 0.81271(11) 0.0676(8) Uani 1 1 d . . . . .
H3A H 1.068538 0.116937 0.787858 0.081 Uiso 1 1 calc R U . . .
H3AB H 1.181031 0.269173 0.838346 0.081 Uiso 1 1 calc R U . . .
O3 O 0.18823(18) 0.6031(3) 0.96477(7) 0.0587(4) Uani 1 1 d . . . . .
C4 C 0.9204(3) 0.2765(5) 0.85518(11) 0.0613(7) Uani 1 1 d . . . . .
H4 H 0.910956 0.191231 0.893561 0.074 Uiso 1 1 calc R U . . .
C5 C 0.7998(3) 0.4248(4) 0.83323(10) 0.0491(6) Uani 1 1 d . . . . .
C6 C 0.7470(3) 0.4558(4) 0.70767(9) 0.0446(5) Uani 1 1 d . . . . .
C7 C 0.7573(3) 0.2003(5) 0.69640(11) 0.0605(6) Uani 1 1 d . . . . .
H7A H 0.712880 0.120252 0.733414 0.091 Uiso 1 1 calc R U . . .
H7B H 0.876949 0.156736 0.691132 0.091 Uiso 1 1 calc R U . . .
H7C H 0.688744 0.160405 0.657442 0.091 Uiso 1 1 calc R U . . .
C9 C 0.7884(2) 0.5533(5) 0.59248(9) 0.0451(5) Uani 1 1 d . . . . .
C8 C 0.5587(2) 0.5293(5) 0.70662(10) 0.0569(7) Uani 1 1 d . . . . .
H8A H 0.500715 0.452921 0.741391 0.085 Uiso 1 1 calc R U . . .
H8B H 0.502705 0.488501 0.665132 0.085 Uiso 1 1 calc R U . . .
H8C H 0.552286 0.693396 0.712682 0.085 Uiso 1 1 calc R U . . .
C10 C 0.8689(3) 0.3887(5) 0.55683(10) 0.0552(6) Uani 1 1 d . . . . .
H10 H 0.943375 0.283132 0.578149 0.066 Uiso 1 1 calc R U . . .
C11 C 0.8414(3) 0.3764(5) 0.48977(11) 0.0561(6) Uani 1 1 d . . . . .
H11 H 0.896733 0.263201 0.465797 0.067 Uiso 1 1 calc R U . . .
C12 C 0.7324(2) 0.5318(5) 0.45875(9) 0.0503(6) Uani 1 1 d . . . . .
C13 C 0.6499(3) 0.6959(5) 0.49405(10) 0.0519(6) Uani 1 1 d . . . . .
H13 H 0.574327 0.799994 0.472655 0.062 Uiso 1 1 calc R U . . .
C14 C 0.6776(3) 0.7081(4) 0.56080(10) 0.0483(5) Uani 1 1 d . . . . .
H14 H 0.621563 0.820900 0.584681 0.058 Uiso 1 1 calc R U . . .
C15 C 0.7904(3) 0.3793(7) 0.35445(12) 0.0782(9) Uani 1 1 d . . . . .
H15A H 0.760435 0.404252 0.308741 0.117 Uiso 1 1 calc R U . . .
H15B H 0.759488 0.224605 0.366296 0.117 Uiso 1 1 calc R U . . .
H15C H 0.913945 0.401207 0.362318 0.117 Uiso 1 1 calc R U . . .
C16 C 0.6413(3) 0.4797(4) 0.86714(9) 0.0452(5) Uani 1 1 d . . . . .
C17 C 0.5718(3) 0.3251(4) 0.91075(10) 0.0507(5) Uani 1 1 d . . . . .
H17 H 0.627637 0.184160 0.918131 0.061 Uiso 1 1 calc R U . . .
C18 C 0.4241(3) 0.3729(4) 0.94320(10) 0.0507(6) Uani 1 1 d . . . . .
H18 H 0.382209 0.266569 0.972904 0.061 Uiso 1 1 calc R U . . .
C19 C 0.3371(3) 0.5770(5) 0.93226(9) 0.0476(5) Uani 1 1 d . . . . .
C20 C 0.4037(3) 0.7357(4) 0.89029(10) 0.0500(5) Uani 1 1 d . . . . .
H20 H 0.346984 0.876047 0.882960 0.060 Uiso 1 1 calc R U . . .
C21 C 0.5549(3) 0.6866(4) 0.85904(10) 0.0486(5) Uani 1 1 d . . . . .
H21 H 0.600362 0.797217 0.831427 0.058 Uiso 1 1 calc R U . . .
C22 C 0.0856(3) 0.7994(5) 0.94986(13) 0.0681(7) Uani 1 1 d . . . . .
H22A H -0.019045 0.794173 0.974153 0.102 Uiso 1 1 calc R U . . .
H22B H 0.055013 0.801897 0.903643 0.102 Uiso 1 1 calc R U . . .
H22C H 0.150758 0.936046 0.961602 0.102 Uiso 1 1 calc R U . . .

loop_
_atom_site_aniso_label
_atom_site_aniso_U_11
_atom_site_aniso_U_22
_atom_site_aniso_U_33
_atom_site_aniso_U_23
_atom_site_aniso_U_13
_atom_site_aniso_U_12
O1 0.0540(7) 0.0533(10) 0.0441(7) 0.0005(8) -0.0029(6) -0.0074(7)
C1 0.0475(9) 0.0417(14) 0.0448(10) -0.0053(10) -0.0050(7) 0.0027(9)
O2 0.0687(9) 0.0963(16) 0.0419(7) -0.0048(10) 0.0051(6) 0.0017(10)
C2 0.0494(11) 0.072(2) 0.0552(12) -0.0055(12) -0.0069(9) 0.0066(12)
C3 0.0616(13) 0.081(2) 0.0591(13) -0.0050(14) -0.0145(10) 0.0242(14)
O3 0.0595(8) 0.0572(12) 0.0601(9) 0.0048(9) 0.0091(7) 0.0014(8)
C4 0.0711(13) 0.065(2) 0.0469(11) -0.0004(12) -0.0083(10) 0.0186(13)
C5 0.0594(11) 0.0448(16) 0.0419(10) -0.0050(10) -0.0090(8) 0.0082(10)
C6 0.0496(10) 0.0434(14) 0.0405(10) -0.0010(9) -0.0009(8) 0.0005(9)
C7 0.0836(16) 0.0457(16) 0.0515(12) -0.0034(11) -0.0035(11) -0.0021(12)
C9 0.0424(9) 0.0506(15) 0.0422(9) 0.0000(11) 0.0016(7) -0.0032(10)
C8 0.0479(10) 0.073(2) 0.0493(10) -0.0015(12) -0.0051(8) -0.0003(12)
C10 0.0511(11) 0.0613(18) 0.0535(12) 0.0032(12) 0.0057(9) 0.0148(11)
C11 0.0571(12) 0.0583(18) 0.0540(12) -0.0089(12) 0.0135(10) 0.0068(12)
C12 0.0461(10) 0.0619(17) 0.0434(10) -0.0001(11) 0.0062(8) -0.0090(11)
C13 0.0509(11) 0.0553(16) 0.0492(11) 0.0034(11) 0.0002(9) 0.0059(11)
C14 0.0520(10) 0.0453(15) 0.0478(11) -0.0021(10) 0.0046(9) 0.0048(10)
C15 0.0737(15) 0.109(3) 0.0527(13) -0.0228(16) 0.0167(11) -0.0212(17)
C16 0.0558(11) 0.0410(15) 0.0382(9) -0.0034(9) -0.0063(8) 0.0028(10)
C17 0.0608(12) 0.0393(15) 0.0509(11) 0.0034(10) -0.0117(9) 0.0042(11)
C18 0.0610(12) 0.0418(15) 0.0488(11) 0.0073(10) -0.0049(9) -0.0042(11)
C19 0.0570(11) 0.0442(14) 0.0412(9) -0.0019(10) -0.0039(8) -0.0047(11)
C20 0.0631(12) 0.0389(14) 0.0482(11) -0.0012(10) 0.0040(9) 0.0062(11)
C21 0.0656(12) 0.0369(14) 0.0433(10) 0.0030(9) 0.0044(9) 0.0012(10)
C22 0.0699(15) 0.0572(19) 0.0784(17) 0.0034(15) 0.0159(12) 0.0097(13)

loop_
_atom_type_symbol
_atom_type_description
_atom_type_scat_dispersion_real
_atom_type_scat_dispersion_imag
_atom_type_scat_source
C C 0.0181 0.0091 'International Tables Vol C Tables 4.2.6.8 and 6.1.1.4'
H H 0.0000 0.0000 'International Tables Vol C Tables 4.2.6.8 and 6.1.1.4'
O O 0.0492 0.0322 'International Tables Vol C Tables 4.2.6.8 and 6.1.1.4'

loop_
_geom_angle_atom_site_label_1
_geom_angle_atom_site_label_2
_geom_angle_atom_site_label_3
_geom_angle
_geom_angle_site_symmetry_1
_geom_angle_site_symmetry_3
_geom_angle_publ_flag
C9 O1 C6 120.38(15) . . ?
C5 C1 C6 115.43(19) . . ?
C5 C1 C2 101.91(18) . . ?
C6 C1 C2 112.22(16) . . ?
C12 O2 C15 117.3(2) . . ?
C3 C2 C1 106.40(19) . . ?
C4 C3 C2 102.9(2) . . ?
C19 O3 C22 117.32(18) . . ?
C5 C4 C3 113.3(2) . . ?
C4 C5 C16 124.3(2) . . ?
C4 C5 C1 110.7(2) . . ?
C16 C5 C1 124.98(19) . . ?
O1 C6 C7 111.86(18) . . ?
O1 C6 C8 108.46(18) . . ?
C7 C6 C8 109.5(2) . . ?
O1 C6 C1 100.49(16) . . ?
C7 C6 C1 112.82(19) . . ?
C8 C6 C1 113.35(17) . . ?
C10 C9 O1 120.44(19) . . ?
C10 C9 C14 119.34(18) . . ?
O1 C9 C14 119.7(2) . . ?
C9 C10 C11 120.9(2) . . ?
C12 C11 C10 119.3(2) . . ?
C11 C12 C13 120.26(19) . . ?
C11 C12 O2 123.7(2) . . ?
C13 C12 O2 116.0(2) . . ?
C12 C13 C14 120.3(2) . . ?
C13 C14 C9 119.9(2) . . ?
C21 C16 C17 116.40(19) . . ?
C21 C16 C5 122.6(2) . . ?
C17 C16 C5 121.0(2) . . ?
C18 C17 C16 122.0(2) . . ?
C17 C18 C19 120.3(2) . . ?
O3 C19 C20 125.2(2) . . ?
O3 C19 C18 115.5(2) . . ?
C20 C19 C18 119.27(19) . . ?
C19 C20 C21 119.6(2) . . ?
C16 C21 C20 122.3(2) . . ?

loop_
_geom_bond_atom_site_label_1
_geom_bond_atom_site_label_2
_geom_bond_distance
_geom_bond_site_symmetry_2
_geom_bond_publ_flag
O1 C9 1.389(2) . ?
O1 C6 1.461(2) . ?
C1 C5 1.527(3) . ?
C1 C6 1.554(3) . ?
C1 C2 1.558(3) . ?
O2 C12 1.380(2) . ?
O2 C15 1.414(3) . ?
C2 C3 1.524(4) . ?
C3 C4 1.492(3) . ?
O3 C19 1.365(2) . ?
O3 C22 1.422(3) . ?
C4 C5 1.338(3) . ?
C5 C16 1.472(3) . ?
C6 C7 1.515(4) . ?
C6 C8 1.517(3) . ?
C9 C10 1.376(3) . ?
C9 C14 1.389(3) . ?
C10 C11 1.389(3) . ?
C11 C12 1.377(3) . ?
C12 C13 1.378(3) . ?
C13 C14 1.383(3) . ?
C16 C21 1.389(3) . ?
C16 C17 1.399(3) . ?
C17 C18 1.377(3) . ?
C18 C19 1.385(4) . ?
C19 C20 1.383(3) . ?
C20 C21 1.389(3) . ?

loop_
_geom_hbond_atom_site_label_D
_geom_hbond_atom_site_label_H
_geom_hbond_atom_site_label_A
_geom_hbond_distance_DH
_geom_hbond_distance_HA
_geom_hbond_distance_DA
_geom_hbond_angle_DHA
_geom_hbond_site_symmetry_A
_geom_hbond_publ_flag
C22 H22A O3 0.97 2.59 3.325(3) 132.8 2_557 yes

loop_
_geom_torsion_atom_site_label_1
_geom_torsion_atom_site_label_2
_geom_torsion_atom_site_label_3
_geom_torsion_atom_site_label_4
_geom_torsion
_geom_torsion_site_symmetry_1
_geom_torsion_site_symmetry_2
_geom_torsion_site_symmetry_3
_geom_torsion_site_symmetry_4
_geom_torsion_publ_flag
C5 C1 C2 C3 21.0(2) . . . . ?
C6 C1 C2 C3 -103.1(2) . . . . ?
C1 C2 C3 C4 -20.8(3) . . . . ?
C2 C3 C4 C5 13.2(3) . . . . ?
C3 C4 C5 C16 -177.7(2) . . . . ?
C3 C4 C5 C1 0.4(3) . . . . ?
C6 C1 C5 C4 108.4(2) . . . . ?
C2 C1 C5 C4 -13.5(3) . . . . ?
C6 C1 C5 C16 -73.5(3) . . . . ?
C2 C1 C5 C16 164.6(2) . . . . ?
C9 O1 C6 C7 55.5(3) . . . . ?
C9 O1 C6 C8 -65.4(3) . . . . ?
C9 O1 C6 C1 175.47(17) . . . . ?
C5 C1 C6 O1 -178.04(18) . . . . ?
C2 C1 C6 O1 -61.9(2) . . . . ?
C5 C1 C6 C7 -58.8(2) . . . . ?
C2 C1 C6 C7 57.4(3) . . . . ?
C5 C1 C6 C8 66.5(3) . . . . ?
C2 C1 C6 C8 -177.4(2) . . . . ?
C6 O1 C9 C10 -89.3(2) . . . . ?
C6 O1 C9 C14 99.3(2) . . . . ?
O1 C9 C10 C11 -171.1(2) . . . . ?
C14 C9 C10 C11 0.4(4) . . . . ?
C9 C10 C11 C12 0.1(4) . . . . ?
C10 C11 C12 C13 -0.8(3) . . . . ?
C10 C11 C12 O2 178.8(2) . . . . ?
C15 O2 C12 C11 -3.5(3) . . . . ?
C15 O2 C12 C13 176.1(2) . . . . ?
C11 C12 C13 C14 0.9(3) . . . . ?
O2 C12 C13 C14 -178.72(19) . . . . ?
C12 C13 C14 C9 -0.4(3) . . . . ?
C10 C9 C14 C13 -0.3(3) . . . . ?
O1 C9 C14 C13 171.32(19) . . . . ?
C4 C5 C16 C21 154.2(2) . . . . ?
C1 C5 C16 C21 -23.6(3) . . . . ?
C4 C5 C16 C17 -24.4(3) . . . . ?
C1 C5 C16 C17 157.8(2) . . . . ?
C21 C16 C17 C18 1.0(3) . . . . ?
C5 C16 C17 C18 179.76(19) . . . . ?
C16 C17 C18 C19 1.4(3) . . . . ?
C22 O3 C19 C20 6.0(3) . . . . ?
C22 O3 C19 C18 -173.7(2) . . . . ?
C17 C18 C19 O3 177.28(19) . . . . ?
C17 C18 C19 C20 -2.4(3) . . . . ?
O3 C19 C20 C21 -178.6(2) . . . . ?
C18 C19 C20 C21 1.0(3) . . . . ?
C17 C16 C21 C20 -2.5(3) . . . . ?
C5 C16 C21 C20 178.8(2) . . . . ?
C19 C20 C21 C16 1.5(3) . . . . ?
